data_1534609
loop_
_publ_author_name
'Glaum, R.'
'Schmidt, A.'
'Thauern, H.'
'Gerk, M.'

_publ_section_title
;
 Beitraege zum Koordinationsverhalten von Oxidionen in anorganischen
 Feststoffen.III. Mn2 P2 O7, Mn2 P4 O12 und Mn2 Si (P2 O7)2 -
 Kristallzuechtung, Strukturverfeinerungen und Elektronenspektren von
 Mangan(II)-Phosphaten
;
_journal_name_full 'Zeitschrift fuer Anorganische und Allgemeine Chemie'
_journal_page_first 2800
_journal_page_last 2808
_journal_volume 628
_journal_year 2002
_chemical_formula_sum 'Mn2 O12 P4'
_chemical_name_systematic 'Mn2 (P4 O12)'
_space_group_IT_number 15
_symmetry_space_group_name_Hall '-C 2yc'
_symmetry_space_group_name_H-M 'C 1 2/c 1'
_cell_angle_alpha 90
_cell_angle_beta 119.29
_cell_angle_gamma 90
_cell_formula_units_Z 4
_cell_length_a 12.065
_cell_length_b 8.4678
_cell_length_c 10.1702
_cell_volume 906.193
_citation_journal_id_ASTM ZAACAB
_cod_data_source_file Glaum_ZAACAB_2002_685.cif
_cod_data_source_block Mn2O12P4
_cod_original_cell_volume 906.1935
_cod_database_code 1534609

loop_
_symmetry_equiv_pos_as_xyz
x,y,z
-x,y,-z+1/2
-x,-y,-z
x,-y,z-1/2
x+1/2,y+1/2,z
-x+1/2,y+1/2,-z+1/2
-x+1/2,-y+1/2,-z
x+1/2,-y+1/2,z-1/2

loop_
_atom_site_label
_atom_site_type_symbol
_atom_site_fract_x
_atom_site_fract_y
_atom_site_fract_z
_atom_site_occupancy
_atom_site_U_iso_or_equiv
O2 O-2 0.36519 0.62987 0.43979 1 0.0
O6 O-2 0.03824 0.62977 0.41234 1 0.0
P1 P+5 0.30676 0.50546 0.30556 1 0.0
O4 O-2 0.20407 0.42356 0.32236 1 0.0
O3 O-2 0.27326 0.57838 0.16041 1 0.0
O1 O-2 0.4186 0.38307 0.34371 1 0.0
Mn2 Mn+2 0 0.45684 0.25 1 0.0
P2 P+5 0.4908 0.73276 0.52294 1 0.0
Mn1 Mn+2 0.25 0.25 0.5 1 0.0
O5 O-2 0.04543 0.25785 0.41963 1 0.0
